data_1518753
loop_
_publ_author_name
'Tomson, Neil C.'
'Williams, Kamille D.'
'Dai, Xuliang'
'Sproules, Stephen'
'DeBeer, Serena'
'Warren, Timothy H.'
'Wieghardt, Karl'

_publ_section_title
;
 Re-evaluating the Cu K pre-edge XAS transition in complexes with covalent
 metal--ligand interactions
;
_journal_issue 4
_journal_name_full 'Chem. Sci.'
_journal_page_first 2474
_journal_paper_doi 10.1039/C4SC03294B
_journal_volume 6
_journal_year 2015
_chemical_formula_moiety 'C37 H31 Cu F12 N4'
_chemical_formula_sum 'C37 H31 Cu F12 N4'
_chemical_formula_weight 823.20
_chemical_name_common '[Me2NN]Cu(h2-ArFN=ArF)'
_chemical_name_systematic
; 
 ? 
;
_space_group_IT_number 2
_symmetry_cell_setting triclinic
_symmetry_space_group_name_Hall '-P 1'
_symmetry_space_group_name_H-M 'P -1'
_atom_sites_solution_hydrogens geom
_atom_sites_solution_primary direct
_atom_sites_solution_secondary difmap
_audit_creation_method SHELXL-97
_audit_update_record
;
2014-10-27 deposited with the CCDC.
2015-02-11 downloaded from the CCDC.
;
_cell_angle_alpha 81.549(2)
_cell_angle_beta 77.873(2)
_cell_angle_gamma 65.444(2)
_cell_formula_units_Z 2
_cell_length_a 12.1667(16)
_cell_length_b 12.1867(16)
_cell_length_c 13.5954(18)
_cell_measurement_reflns_used 5845
_cell_measurement_temperature 100(2)
_cell_measurement_theta_max 53.393
_cell_measurement_theta_min 4.423
_cell_volume 1788.5(4)
_computing_cell_refinement 'Bruker APEXII'
_computing_data_collection 'Bruker APEXII'
_computing_data_reduction 'Bruker APEXII'
_computing_molecular_graphics
'X-SEED: L.J. Barbour, J. Supramol. Chem. 2001, 1, 189-191 and POV-ray: http://www.povray.org/'
_computing_publication_material 'Bruker SHELXTL'
_computing_structure_refinement 'SHELXL-97 (Sheldrick, 1997)'
_computing_structure_solution 'SHELXS-97 (Sheldrick, 1990)'
_diffrn_ambient_temperature 100(2)
_diffrn_measured_fraction_theta_full 0.985
_diffrn_measured_fraction_theta_max 0.985
_diffrn_radiation_monochromator graphite
_diffrn_radiation_source 'fine-focus sealed tube'
_diffrn_radiation_type MoK\a
_diffrn_radiation_wavelength 0.71073
_diffrn_reflns_av_R_equivalents 0.0335
_diffrn_reflns_av_sigmaI/netI 0.0454
_diffrn_reflns_limit_h_max 15
_diffrn_reflns_limit_h_min -15
_diffrn_reflns_limit_k_max 15
_diffrn_reflns_limit_k_min -15
_diffrn_reflns_limit_l_max 17
_diffrn_reflns_limit_l_min -17
_diffrn_reflns_number 19867
_diffrn_reflns_theta_full 27.00
_diffrn_reflns_theta_max 27.00
_diffrn_reflns_theta_min 1.54
_exptl_absorpt_coefficient_mu 0.707
_exptl_absorpt_correction_T_max 0.8118
_exptl_absorpt_correction_T_min 0.7850
_exptl_absorpt_correction_type multi-scan
_exptl_absorpt_process_details 'SADABS based on Blessing's method; Blessing, Acta Cryst. (1995) A51 33-38'
_exptl_crystal_colour red-orange
_exptl_crystal_density_diffrn 1.528
_exptl_crystal_density_method 'not measured'
_exptl_crystal_description block
_exptl_crystal_F_000 836
_exptl_crystal_size_max 0.36
_exptl_crystal_size_mid 0.32
_exptl_crystal_size_min 0.31
_refine_diff_density_max 0.607
_refine_diff_density_min -0.540
_refine_diff_density_rms 0.069
_refine_ls_extinction_method none
_refine_ls_goodness_of_fit_ref 1.031
_refine_ls_hydrogen_treatment mixed
_refine_ls_matrix_type full
_refine_ls_number_parameters 493
_refine_ls_number_reflns 7703
_refine_ls_number_restraints 0
_refine_ls_restrained_S_all 1.031
_refine_ls_R_factor_all 0.0555
_refine_ls_R_factor_gt 0.0381
_refine_ls_shift/su_max 0.000
_refine_ls_shift/su_mean 0.000
_refine_ls_structure_factor_coef Fsqd
_refine_ls_weighting_details 'calc w=1/[\s^2^(Fo^2^)+(0.0495P)^2^+0.5213P] where P=(Fo^2^+2Fc^2^)/3'
_refine_ls_weighting_scheme calc
_refine_ls_wR_factor_gt 0.0921
_refine_ls_wR_factor_ref 0.0978
_reflns_number_gt 6090
_reflns_number_total 7703
_reflns_threshold_expression >2sigma(I)
_cod_data_source_file c4sc03294b2.cif
_cod_data_source_block cmpd_3
_cod_depositor_comments
;
The following automatic conversions were performed:

'_symmetry_cell_setting' value 'Triclinic' changed to 'triclinic'
according to
/usr/data/users/saulius/crontab/automatic-downloads/rss-feeds/RSC/lib/dictionaries/cif_core.dic
dictionary named 'cif_core.dic' version 2.4.2 from 2011-04-26.

Automatic conversion script
Id: cif_fix_values 3008 2015-01-20 13:52:24Z robertas 

 Adding full bibliography for 1518753--1518754.cif.
;
_cod_original_sg_symbol_H-M P-1
_cod_database_code 1518753

loop_
_symmetry_equiv_pos_as_xyz
'x, y, z'
'-x, -y, -z'

loop_
_atom_site_label
_atom_site_type_symbol
_atom_site_fract_x
_atom_site_fract_y
_atom_site_fract_z
_atom_site_U_iso_or_equiv
_atom_site_adp_type
_atom_site_occupancy
_atom_site_symmetry_multiplicity
_atom_site_calc_flag
_atom_site_refinement_flags
Cu1 Cu 0.02173(2) 0.72282(2) 0.191019(18) 0.01445(8) Uani 1 1 d .
F12 F 0.36195(12) 0.52424(13) 0.52411(10) 0.0276(3) Uani 1 1 d .
F8 F 0.16723(12) 0.22084(12) 0.29472(10) 0.0276(3) Uani 1 1 d .
F9 F 0.09909(14) 0.19618(13) 0.45160(10) 0.0326(3) Uani 1 1 d .
F7 F -0.02354(12) 0.31546(12) 0.35198(10) 0.0272(3) Uani 1 1 d .
F4 F -0.59615(12) 1.07819(14) 0.42134(11) 0.0351(4) Uani 1 1 d .
N4 N 0.01417(15) 0.71622(16) 0.33590(12) 0.0152(4) Uani 1 1 d .
F10 F 0.42420(13) 0.33352(13) 0.51279(12) 0.0402(4) Uani 1 1 d .
F11 F 0.27983(13) 0.42155(15) 0.63054(10) 0.0345(4) Uani 1 1 d .
N3 N -0.09631(16) 0.73575(16) 0.31431(13) 0.0154(4) Uani 1 1 d .
N2 N 0.18613(16) 0.68170(17) 0.12606(13) 0.0177(4) Uani 1 1 d .
F5 F -0.56497(13) 1.10590(15) 0.26027(12) 0.0429(4) Uani 1 1 d .
N1 N -0.05445(16) 0.75432(16) 0.07602(13) 0.0171(4) Uani 1 1 d .
F6 F -0.54466(12) 0.92976(14) 0.32953(13) 0.0385(4) Uani 1 1 d .
C30 C 0.07746(18) 0.59275(19) 0.37058(15) 0.0139(4) Uani 1 1 d .
C31 C 0.04937(18) 0.49747(19) 0.35618(15) 0.0153(4) Uani 1 1 d .
H31 H -0.0142 0.5113 0.3196 0.018 Uiso 1 1 calc R
C22 C -0.18057(19) 0.85884(19) 0.32496(15) 0.0160(4) Uani 1 1 d .
C23 C -0.1509(2) 0.9485(2) 0.35102(16) 0.0191(5) Uani 1 1 d .
H23 H -0.0686 0.9317 0.3560 0.023 Uiso 1 1 calc R
C6 C -0.1829(2) 0.7796(2) 0.08782(15) 0.0199(5) Uani 1 1 d .
C35 C 0.16949(18) 0.57275(19) 0.42610(15) 0.0157(4) Uani 1 1 d .
H35 H 0.1892 0.6376 0.4358 0.019 Uiso 1 1 calc R
C33 C 0.20591(19) 0.3609(2) 0.45126(15) 0.0166(4) Uani 1 1 d .
H33 H 0.2499 0.2817 0.4783 0.020 Uiso 1 1 calc R
F3 F -0.22946(18) 1.25118(15) 0.33013(14) 0.0532(5) Uani 1 1 d .
C27 C -0.30169(19) 0.8838(2) 0.31855(15) 0.0180(5) Uani 1 1 d .
H27 H -0.3225 0.8233 0.3004 0.022 Uiso 1 1 calc R
C12 C 0.28433(19) 0.6226(2) 0.18335(15) 0.0192(5) Uani 1 1 d .
C32 C 0.11443(19) 0.38254(19) 0.39528(15) 0.0153(4) Uani 1 1 d .
C3 C 0.2161(2) 0.6943(2) 0.02603(16) 0.0191(5) Uani 1 1 d .
C34 C 0.23150(19) 0.4573(2) 0.46673(15) 0.0161(4) Uani 1 1 d .
F1 F -0.09723(18) 1.11938(16) 0.4135(2) 0.0762(7) Uani 1 1 d .
C26 C -0.3917(2) 0.9980(2) 0.33898(16) 0.0199(5) Uani 1 1 d .
F2 F -0.2805(2) 1.20561(19) 0.48444(15) 0.0695(6) Uani 1 1 d .
C13 C 0.3408(2) 0.4966(2) 0.18904(16) 0.0231(5) Uani 1 1 d .
C36 C 0.0890(2) 0.2790(2) 0.37371(16) 0.0198(5) Uani 1 1 d .
C17 C 0.3190(2) 0.6931(2) 0.23340(17) 0.0245(5) Uani 1 1 d .
C11 C -0.2216(2) 0.6849(2) 0.10779(16) 0.0240(5) Uani 1 1 d .
C24 C -0.2417(2) 1.0617(2) 0.36949(17) 0.0224(5) Uani 1 1 d .
C29 C -0.5237(2) 1.0268(2) 0.33734(19) 0.0269(5) Uani 1 1 d .
C15 C 0.4761(2) 0.5083(3) 0.29069(18) 0.0346(7) Uani 1 1 d .
H15 H 0.5435 0.4691 0.3259 0.042 Uiso 1 1 calc R
C1 C 0.0070(2) 0.7547(2) -0.01742(16) 0.0192(5) Uani 1 1 d .
C25 C -0.3627(2) 1.0879(2) 0.36413(17) 0.0234(5) Uani 1 1 d .
H25 H -0.4246 1.1660 0.3774 0.028 Uiso 1 1 calc R
C20 C 0.3003(2) 0.4215(2) 0.13820(18) 0.0280(5) Uani 1 1 d .
H20A H 0.2107 0.4516 0.1517 0.042 Uiso 1 1 calc R
H20B H 0.3355 0.3370 0.1644 0.042 Uiso 1 1 calc R
H20C H 0.3285 0.4270 0.0653 0.042 Uiso 1 1 calc R
C5 C 0.3486(2) 0.6647(2) -0.02013(17) 0.0251(5) Uani 1 1 d .
H5A H 0.3839 0.7011 0.0174 0.038 Uiso 1 1 calc R
H5B H 0.3536 0.6969 -0.0906 0.038 Uiso 1 1 calc R
H5C H 0.3943 0.5768 -0.0172 0.038 Uiso 1 1 calc R
C37 C 0.3243(2) 0.4351(2) 0.53287(17) 0.0206(5) Uani 1 1 d .
C2 C 0.1313(2) 0.7327(2) -0.03964(16) 0.0208(5) Uani 1 1 d .
H2 H 0.1623 0.7455 -0.1086 0.025 Uiso 1 1 calc R
C14 C 0.4373(2) 0.4410(3) 0.24400(17) 0.0307(6) Uani 1 1 d .
H14 H 0.4768 0.3553 0.2493 0.037 Uiso 1 1 calc R
C21 C 0.2531(2) 0.8282(2) 0.2299(2) 0.0316(6) Uani 1 1 d .
H21A H 0.2906 0.8618 0.2679 0.047 Uiso 1 1 calc R
H21B H 0.1668 0.8498 0.2599 0.047 Uiso 1 1 calc R
H21C H 0.2589 0.8611 0.1597 0.047 Uiso 1 1 calc R
C4 C -0.0579(2) 0.7758(2) -0.10628(17) 0.0292(6) Uani 1 1 d .
H4A H -0.0935 0.7159 -0.1011 0.044 Uiso 1 1 calc R
H4B H 0.0009 0.7678 -0.1691 0.044 Uiso 1 1 calc R
H4C H -0.1232 0.8572 -0.1062 0.044 Uiso 1 1 calc R
C8 C -0.3895(2) 0.9228(3) 0.08719(19) 0.0362(7) Uani 1 1 d .
H8 H -0.4475 1.0037 0.0798 0.043 Uiso 1 1 calc R
C16 C 0.4171(2) 0.6326(3) 0.28622(18) 0.0312(6) Uani 1 1 d .
H16 H 0.4436 0.6781 0.3197 0.037 Uiso 1 1 calc R
C10 C -0.3471(2) 0.7128(3) 0.11708(18) 0.0347(6) Uani 1 1 d .
H10 H -0.3758 0.6496 0.1319 0.042 Uiso 1 1 calc R
C7 C -0.2660(2) 0.9003(2) 0.07969(17) 0.0265(5) Uani 1 1 d .
C19 C -0.1332(2) 0.5554(2) 0.11840(19) 0.0323(6) Uani 1 1 d .
H19A H -0.1024 0.5223 0.0519 0.049 Uiso 1 1 calc R
H19B H -0.1750 0.5083 0.1624 0.049 Uiso 1 1 calc R
H19C H -0.0644 0.5510 0.1479 0.049 Uiso 1 1 calc R
C18 C -0.2246(3) 1.0025(2) 0.0665(2) 0.0346(6) Uani 1 1 d .
H18A H -0.2955 1.0797 0.0634 0.052 Uiso 1 1 calc R
H18B H -0.1658 0.9956 0.0038 0.052 Uiso 1 1 calc R
H18C H -0.1854 0.9988 0.1236 0.052 Uiso 1 1 calc R
C9 C -0.4290(2) 0.8300(3) 0.10514(19) 0.0416(8) Uani 1 1 d .
H9 H -0.5134 0.8472 0.1093 0.050 Uiso 1 1 calc R
C28 C -0.2108(2) 1.1579(2) 0.3988(2) 0.0344(6) Uani 1 1 d .

loop_
_atom_site_aniso_label
_atom_site_aniso_U_11
_atom_site_aniso_U_22
_atom_site_aniso_U_33
_atom_site_aniso_U_23
_atom_site_aniso_U_13
_atom_site_aniso_U_12
Cu1 0.01477(14) 0.01635(15) 0.01196(13) 0.00024(10) -0.00289(9) -0.00600(11)
F12 0.0296(7) 0.0322(8) 0.0306(8) 0.0049(6) -0.0156(6) -0.0189(7)
F8 0.0292(7) 0.0277(8) 0.0266(7) -0.0137(6) -0.0015(6) -0.0097(6)
F9 0.0595(10) 0.0263(8) 0.0236(7) 0.0084(6) -0.0172(7) -0.0269(7)
F7 0.0230(7) 0.0247(8) 0.0388(8) -0.0028(6) -0.0099(6) -0.0120(6)
F4 0.0203(7) 0.0383(9) 0.0388(9) -0.0143(7) 0.0021(6) -0.0033(7)
N4 0.0130(9) 0.0187(10) 0.0117(8) -0.0007(7) -0.0015(7) -0.0046(7)
F10 0.0272(8) 0.0306(9) 0.0576(10) -0.0148(7) -0.0259(7) 0.0062(7)
F11 0.0403(8) 0.0550(10) 0.0185(7) 0.0090(7) -0.0131(6) -0.0289(8)
N3 0.0161(9) 0.0162(9) 0.0132(8) 0.0001(7) -0.0028(7) -0.0059(8)
N2 0.0180(9) 0.0204(10) 0.0146(9) -0.0008(7) -0.0036(7) -0.0073(8)
F5 0.0252(8) 0.0476(10) 0.0426(9) 0.0074(8) -0.0152(7) -0.0005(7)
N1 0.0184(9) 0.0185(10) 0.0149(9) 0.0001(7) -0.0033(7) -0.0079(8)
F6 0.0193(7) 0.0361(9) 0.0631(11) -0.0170(8) -0.0064(7) -0.0097(7)
C30 0.0134(10) 0.0145(11) 0.0114(10) -0.0010(8) 0.0003(8) -0.0042(8)
C31 0.0143(10) 0.0214(12) 0.0112(10) -0.0028(8) -0.0012(8) -0.0079(9)
C22 0.0181(11) 0.0164(11) 0.0118(10) 0.0023(8) -0.0021(8) -0.0065(9)
C23 0.0190(11) 0.0193(12) 0.0196(11) 0.0016(9) -0.0034(9) -0.0092(9)
C6 0.0196(11) 0.0300(13) 0.0112(10) -0.0017(9) -0.0047(8) -0.0100(10)
C35 0.0147(10) 0.0176(11) 0.0150(10) -0.0020(8) -0.0004(8) -0.0073(9)
C33 0.0165(10) 0.0169(11) 0.0126(10) -0.0010(8) -0.0010(8) -0.0035(9)
F3 0.0806(13) 0.0291(9) 0.0630(12) 0.0095(8) -0.0218(10) -0.0340(9)
C27 0.0225(11) 0.0184(12) 0.0132(10) -0.0003(8) -0.0031(8) -0.0085(9)
C12 0.0142(10) 0.0295(13) 0.0122(10) -0.0007(9) 0.0010(8) -0.0086(10)
C32 0.0171(10) 0.0183(11) 0.0110(10) -0.0024(8) -0.0006(8) -0.0078(9)
C3 0.0199(11) 0.0182(12) 0.0177(11) -0.0003(9) 0.0000(9) -0.0079(9)
C34 0.0154(10) 0.0194(11) 0.0125(10) -0.0010(8) -0.0016(8) -0.0063(9)
F1 0.0558(12) 0.0292(10) 0.162(2) -0.0125(12) -0.0571(13) -0.0146(9)
C26 0.0193(11) 0.0186(12) 0.0194(11) 0.0004(9) -0.0040(9) -0.0054(9)
F2 0.1085(17) 0.0663(13) 0.0559(12) -0.0326(10) 0.0080(11) -0.0574(13)
C13 0.0186(11) 0.0311(14) 0.0129(10) 0.0000(9) 0.0022(8) -0.0062(10)
C36 0.0231(12) 0.0202(12) 0.0167(11) -0.0002(9) -0.0054(9) -0.0084(10)
C17 0.0194(11) 0.0393(15) 0.0177(11) -0.0021(10) 0.0020(9) -0.0169(11)
C11 0.0287(13) 0.0352(14) 0.0137(11) -0.0060(10) -0.0006(9) -0.0182(11)
C24 0.0291(13) 0.0175(12) 0.0221(12) 0.0004(9) -0.0055(10) -0.0106(10)
C29 0.0216(12) 0.0242(13) 0.0299(13) -0.0054(10) -0.0033(10) -0.0035(10)
C15 0.0160(12) 0.063(2) 0.0170(12) 0.0026(12) -0.0035(9) -0.0088(13)
C1 0.0261(12) 0.0184(12) 0.0135(10) 0.0001(9) -0.0061(9) -0.0081(10)
C25 0.0249(12) 0.0137(12) 0.0254(12) -0.0019(9) -0.0030(9) -0.0020(10)
C20 0.0329(14) 0.0220(13) 0.0217(12) -0.0002(10) -0.0014(10) -0.0057(11)
C5 0.0208(12) 0.0294(14) 0.0189(11) 0.0021(10) 0.0018(9) -0.0077(10)
C37 0.0206(11) 0.0205(12) 0.0209(11) 0.0011(9) -0.0067(9) -0.0077(10)
C2 0.0258(12) 0.0217(12) 0.0134(10) 0.0001(9) -0.0015(9) -0.0092(10)
C14 0.0196(12) 0.0392(16) 0.0175(11) 0.0028(11) 0.0010(9) 0.0005(11)
C21 0.0338(14) 0.0402(16) 0.0308(14) -0.0078(12) -0.0009(11) -0.0247(13)
C4 0.0294(13) 0.0424(16) 0.0158(11) -0.0002(10) -0.0060(10) -0.0138(12)
C8 0.0245(13) 0.0509(18) 0.0216(13) -0.0037(12) -0.0096(10) -0.0006(13)
C16 0.0209(12) 0.0573(19) 0.0195(12) -0.0040(12) -0.0009(9) -0.0204(13)
C10 0.0349(15) 0.062(2) 0.0202(12) -0.0105(12) 0.0006(10) -0.0322(15)
C7 0.0273(13) 0.0337(14) 0.0144(11) 0.0010(10) -0.0078(9) -0.0069(11)
C19 0.0447(16) 0.0334(15) 0.0263(13) -0.0063(11) 0.0008(11) -0.0244(13)
C18 0.0423(16) 0.0218(14) 0.0294(14) 0.0051(11) -0.0096(12) -0.0030(12)
C9 0.0237(14) 0.082(2) 0.0228(13) -0.0122(14) -0.0046(11) -0.0211(16)
C28 0.0339(15) 0.0180(13) 0.0533(17) -0.0007(12) -0.0138(13) -0.0098(11)

loop_
_atom_type_symbol
_atom_type_description
_atom_type_scat_dispersion_real
_atom_type_scat_dispersion_imag
_atom_type_scat_source
C C 0.0033 0.0016 'International Tables Vol C Tables 4.2.6.8 and 6.1.1.4'
H H 0.0000 0.0000 'International Tables Vol C Tables 4.2.6.8 and 6.1.1.4'
N N 0.0061 0.0033 'International Tables Vol C Tables 4.2.6.8 and 6.1.1.4'
F F 0.0171 0.0103 'International Tables Vol C Tables 4.2.6.8 and 6.1.1.4'
Cu Cu 0.3201 1.2651 'International Tables Vol C Tables 4.2.6.8 and 6.1.1.4'

loop_
_geom_angle_atom_site_label_1
_geom_angle_atom_site_label_2
_geom_angle_atom_site_label_3
_geom_angle
N2 Cu1 N1 99.19(8)
N2 Cu1 N3 149.63(7)
N1 Cu1 N3 110.94(7)
N2 Cu1 N4 109.37(7)
N1 Cu1 N4 151.41(7)
N3 Cu1 N4 40.72(7)
N3 N4 C30 111.59(17)
N3 N4 Cu1 69.60(10)
C30 N4 Cu1 108.36(13)
N4 N3 C22 111.73(17)
N4 N3 Cu1 69.67(10)
C22 N3 Cu1 110.15(13)
C3 N2 C12 117.54(18)
C3 N2 Cu1 122.18(15)
C12 N2 Cu1 119.92(13)
C1 N1 C6 117.77(18)
C1 N1 Cu1 122.11(15)
C6 N1 Cu1 120.12(13)
C31 C30 C35 120.13(19)
C31 C30 N4 124.58(18)
C35 C30 N4 115.23(18)
C32 C31 C30 119.61(19)
C32 C31 H31 120.2
C30 C31 H31 120.2
C23 C22 C27 119.9(2)
C23 C22 N3 124.00(19)
C27 C22 N3 115.78(19)
C24 C23 C22 119.6(2)
C24 C23 H23 120.2
C22 C23 H23 120.2
C11 C6 C7 121.7(2)
C11 C6 N1 119.8(2)
C7 C6 N1 118.5(2)
C34 C35 C30 119.3(2)
C34 C35 H35 120.4
C30 C35 H35 120.4
C34 C33 C32 118.7(2)
C34 C33 H33 120.6
C32 C33 H33 120.6
C26 C27 C22 119.4(2)
C26 C27 H27 120.3
C22 C27 H27 120.3
C13 C12 C17 122.1(2)
C13 C12 N2 118.8(2)
C17 C12 N2 119.1(2)
C31 C32 C33 121.1(2)
C31 C32 C36 119.22(18)
C33 C32 C36 119.65(19)
N2 C3 C2 123.5(2)
N2 C3 C5 119.21(19)
C2 C3 C5 117.30(19)
C35 C34 C33 121.14(19)
C35 C34 C37 120.3(2)
C33 C34 C37 118.46(19)
C25 C26 C27 121.1(2)
C25 C26 C29 117.9(2)
C27 C26 C29 121.1(2)
C12 C13 C14 117.8(2)
C12 C13 C20 121.8(2)
C14 C13 C20 120.4(2)
F7 C36 F9 107.30(18)
F7 C36 F8 106.61(17)
F9 C36 F8 106.46(18)
F7 C36 C32 111.96(18)
F9 C36 C32 112.29(17)
F8 C36 C32 111.85(18)
C16 C17 C12 117.5(2)
C16 C17 C21 121.5(2)
C12 C17 C21 121.0(2)
C6 C11 C10 118.2(2)
C6 C11 C19 122.0(2)
C10 C11 C19 119.8(2)
C23 C24 C25 121.3(2)
C23 C24 C28 119.9(2)
C25 C24 C28 118.8(2)
F6 C29 F5 107.0(2)
F6 C29 F4 106.9(2)
F5 C29 F4 105.94(19)
F6 C29 C26 113.13(19)
F5 C29 C26 111.9(2)
F4 C29 C26 111.6(2)
C14 C15 C16 120.0(2)
C14 C15 H15 120.0
C16 C15 H15 120.0
N1 C1 C2 123.7(2)
N1 C1 C4 119.6(2)
C2 C1 C4 116.66(19)
C24 C25 C26 118.7(2)
C24 C25 H25 120.6
C26 C25 H25 120.6
C13 C20 H20A 109.5
C13 C20 H20B 109.5
H20A C20 H20B 109.5
C13 C20 H20C 109.5
H20A C20 H20C 109.5
H20B C20 H20C 109.5
C3 C5 H5A 109.5
C3 C5 H5B 109.5
H5A C5 H5B 109.5
C3 C5 H5C 109.5
H5A C5 H5C 109.5
H5B C5 H5C 109.5
F12 C37 F11 106.50(18)
F12 C37 F10 107.02(18)
F11 C37 F10 105.74(18)
F12 C37 C34 113.06(18)
F11 C37 C34 111.93(18)
F10 C37 C34 112.12(18)
C3 C2 C1 128.5(2)
C3 C2 H2 115.7
C1 C2 H2 115.7
C15 C14 C13 121.2(3)
C15 C14 H14 119.4
C13 C14 H14 119.4
C17 C21 H21A 109.5
C17 C21 H21B 109.5
H21A C21 H21B 109.5
C17 C21 H21C 109.5
H21A C21 H21C 109.5
H21B C21 H21C 109.5
C1 C4 H4A 109.5
C1 C4 H4B 109.5
H4A C4 H4B 109.5
C1 C4 H4C 109.5
H4A C4 H4C 109.5
H4B C4 H4C 109.5
C9 C8 C7 121.2(3)
C9 C8 H8 119.4
C7 C8 H8 119.4
C15 C16 C17 121.4(2)
C15 C16 H16 119.3
C17 C16 H16 119.3
C9 C10 C11 120.8(3)
C9 C10 H10 119.6
C11 C10 H10 119.6
C8 C7 C6 117.7(2)
C8 C7 C18 120.9(2)
C6 C7 C18 121.3(2)
C11 C19 H19A 109.5
C11 C19 H19B 109.5
H19A C19 H19B 109.5
C11 C19 H19C 109.5
H19A C19 H19C 109.5
H19B C19 H19C 109.5
C7 C18 H18A 109.5
C7 C18 H18B 109.5
H18A C18 H18B 109.5
C7 C18 H18C 109.5
H18A C18 H18C 109.5
H18B C18 H18C 109.5
C10 C9 C8 120.3(2)
C10 C9 H9 119.9
C8 C9 H9 119.9
F1 C28 F3 107.3(2)
F1 C28 F2 105.7(3)
F3 C28 F2 105.1(2)
F1 C28 C24 113.6(2)
F3 C28 C24 112.2(2)
F2 C28 C24 112.3(2)

loop_
_geom_bond_atom_site_label_1
_geom_bond_atom_site_label_2
_geom_bond_distance
Cu1 N2 1.8939(18)
Cu1 N1 1.8940(17)
Cu1 N3 1.9430(17)
Cu1 N4 1.9438(17)
F12 C37 1.326(3)
F8 C36 1.340(2)
F9 C36 1.339(2)
F7 C36 1.336(2)
F4 C29 1.342(3)
N4 N3 1.352(2)
N4 C30 1.435(3)
F10 C37 1.339(3)
F11 C37 1.338(3)
N3 C22 1.430(3)
N2 C3 1.335(3)
N2 C12 1.437(3)
F5 C29 1.342(3)
N1 C1 1.332(3)
N1 C6 1.440(3)
F6 C29 1.332(3)
C30 C31 1.389(3)
C30 C35 1.399(3)
C31 C32 1.381(3)
C31 H31 0.9500
C22 C23 1.394(3)
C22 C27 1.395(3)
C23 C24 1.381(3)
C23 H23 0.9500
C6 C11 1.390(3)
C6 C7 1.400(3)
C35 C34 1.385(3)
C35 H35 0.9500
C33 C34 1.387(3)
C33 C32 1.393(3)
C33 H33 0.9500
F3 C28 1.333(3)
C27 C26 1.390(3)
C27 H27 0.9500
C12 C13 1.395(3)
C12 C17 1.405(3)
C32 C36 1.499(3)
C3 C2 1.394(3)
C3 C5 1.510(3)
C34 C37 1.502(3)
F1 C28 1.311(3)
C26 C25 1.388(3)
C26 C29 1.498(3)
F2 C28 1.337(3)
C13 C14 1.398(3)
C13 C20 1.503(3)
C17 C16 1.399(3)
C17 C21 1.500(4)
C11 C10 1.401(3)
C11 C19 1.503(4)
C24 C25 1.386(3)
C24 C28 1.497(3)
C15 C14 1.378(4)
C15 C16 1.379(4)
C15 H15 0.9500
C1 C2 1.395(3)
C1 C4 1.514(3)
C25 H25 0.9500
C20 H20A 0.9800
C20 H20B 0.9800
C20 H20C 0.9800
C5 H5A 0.9800
C5 H5B 0.9800
C5 H5C 0.9800
C2 H2 0.9500
C14 H14 0.9500
C21 H21A 0.9800
C21 H21B 0.9800
C21 H21C 0.9800
C4 H4A 0.9800
C4 H4B 0.9800
C4 H4C 0.9800
C8 C9 1.375(4)
C8 C7 1.395(3)
C8 H8 0.9500
C16 H16 0.9500
C10 C9 1.369(4)
C10 H10 0.9500
C7 C18 1.502(4)
C19 H19A 0.9800
C19 H19B 0.9800
C19 H19C 0.9800
C18 H18A 0.9800
C18 H18B 0.9800
C18 H18C 0.9800
C9 H9 0.9500
